data_1000480
loop_
_publ_author_name
'Ninclaus, C'
'Retoux, R'
'Riou, D'
'Ferey, G'

_publ_section_title
;
Synthesis and structure determination of the disordered V(V)-P compound
(N H4)2 V(IV) O (V(V)2-x Px O7)
;
_journal_coden_ASTM JSSCBI
_journal_name_full 'Journal of Solid State Chemistry'
_journal_page_first 139
_journal_page_last 142
_journal_paper_doi 10.1006/jssc.1996.0093
_journal_volume 122
_journal_year 1996
_chemical_formula_structural '(N H4)2 V O (V1.04 P0.96 O7)'
_chemical_formula_sum 'H8 N2 O8 P0.96 V2.04'
_chemical_name_systematic
;
Ammonium vanadium(IV) vanadium phosphorus(V) oxide (2/1/1.04/0.96/8)
;
_space_group_IT_number 75
_symmetry_cell_setting tetragonal
_symmetry_Int_Tables_number 75
_symmetry_space_group_name_Hall 'P 4'
_symmetry_space_group_name_H-M 'P 4'
_cell_angle_alpha 90
_cell_angle_beta 90
_cell_angle_gamma 90
_cell_formula_units_Z 2
_cell_length_a 8.629(2)
_cell_length_b 8.629(2)
_cell_length_c 5.648(4)
_cell_volume 420.5
_exptl_crystal_density_meas 2.35(2)
_refine_ls_R_factor_all 0.049
_cod_original_formula_sum 'H8 N2 O8 P.96 V2.04'
_cod_database_code 1000480

loop_
_symmetry_equiv_pos_as_xyz
x,y,z
-x,-y,z
y,-x,z
-y,x,z

loop_
_atom_site_aniso_label
_atom_site_aniso_U_11
_atom_site_aniso_U_12
_atom_site_aniso_U_13
_atom_site_aniso_U_22
_atom_site_aniso_U_23
_atom_site_aniso_U_33
V1 0.010(1) -0.002(1) .000(1) 0.010(1) 0.005(1) 0.017(1)
P1 0.010(1) -0.002(1) .000(1) 0.010(1) 0.005(1) 0.017(1)
V2 0.013(1) 0. 0. 0.013(1) 0. 0.017(1)
V3 0.013(1) 0. 0. 0.013(1) 0. 0.019(1)
O1 0.033(3) 0. 0. 0.033(3) 0. 0.023(4)
O2 0.031(2) 0. 0. 0.031(2) 0. 0.021(4)
O3 0.024(2) 0.004(1) 0.002(1) 0.024(2) 0.001(1) 0.020(2)
O4 0.032(3) -0.012(3) 0. 0.082(6) 0. 0.018(2)
O5 0.031(2) -0.004(1) -0.011(2) 0.012(1) .000(1) 0.035(2)
O6 0.014(1) -0.007(1) .000(1) 0.027(2) 0.004(2) 0.031(2)
N1 0.034(2) 0.018(2) .000(2) 0.038(2) .000(2) 0.018(2)

loop_
_atom_site_label
_atom_site_type_symbol
_atom_site_symmetry_multiplicity
_atom_site_Wyckoff_symbol
_atom_site_fract_x
_atom_site_fract_y
_atom_site_fract_z
_atom_site_occupancy
_atom_site_attached_hydrogens
_atom_site_calc_flag
V1 V5+ 4 d 0.3694(1) 0.1308(1) 0.0077(6) 0.52(1) 0 d
P1 P5+ 4 d 0.3694(1) 0.1308(1) 0.0077(6) 0.48(1) 0 d
V2 V4+ 1 b 0.5 0.5 0. 1. 0 d
V3 V4+ 1 a 0. 0. 0.0086(6) 1. 0 d
O1 O2- 1 a 0. 0. 0.2928(16) 1. 0 d
O2 O2- 1 b 0.5 0.5 0.2802(14) 1. 0 d
O3 O2- 4 d 0.3698(5) 0.1302(5) 0.2857(8) 1. 0 d
O4 O2- 2 c 0.5 0. -0.0922(12) 1. 0 d
O5 O2- 4 d 0.4166(5) 0.2987(4) -0.0991(9) 1. 0 d
O6 O2- 4 d 0.2018(4) 0.0830(5) -0.0985(9) 1. 0 d
N1 N3- 4 d 0.1700(6) 0.3308(6) 0.5292(11) 1. 4 d
H1 H1+ 4 d 0.2388(58) 0.2704(69) 0.4528(112) 1. 0 d
H2 H1+ 4 d 0.0858(50) 0.3445(92) 0.4376(102) 1. 0 d
H3 H1+ 4 d 0.2135(75) 0.4234(42) 0.5606(146) 1. 0 d
H4 H1+ 4 d 0.1420(85) 0.2849(84) 0.6658(79) 1. 0 d

loop_
_atom_type_symbol
_atom_type_oxidation_number
V5+ 5.000
P5+ 5.000
V4+ 4.000
O2- -2.000
N3- -3.000
H1+ 1.000
